data_4515603
loop_
_publ_author_name
'Rull, Silvia G.'
'Funes-Ardoiz, Ignacio'
'Maya, Celia'
'Maseras, Feliu'
'Fructos, Manuel R.'
'Belderrain, Tom\'as R.'
'Nicasio, M. Carmen'

_publ_section_title
;
 Elucidating the Mechanism of Aryl Aminations Mediated by NHC-Supported
 Nickel Complexes: Evidence for a Nonradical Ni(0)/Ni(II) Pathway
;
_journal_issue 5
_journal_name_full 'ACS Catalysis'
_journal_page_first 3733
_journal_paper_doi 10.1021/acscatal.8b00856
_journal_volume 8
_journal_year 2018
_chemical_formula_moiety 'C96 H120 Cl3 N9 Ni3, 2(C7 H8)'
_chemical_formula_sum 'C110 H136 Cl3 N9 Ni3'
_chemical_formula_weight 1866.75
_chemical_properties_physical 'air-sensitive, moisture-sensitive'
_space_group_crystal_system monoclinic
_space_group_IT_number 14
_space_group_name_Hall '-P 2ybc'
_space_group_name_H-M_alt 'P 1 21/c 1'
_atom_sites_solution_hydrogens geom
_audit_creation_date 2017-10-23
_audit_creation_method
;

Olex2 1.2

(compiled 2017.08.10 svn.r3458 for OlexSys, GUI svn.r5381)

;
_cell_angle_alpha 90
_cell_angle_beta 90.462(2)
_cell_angle_gamma 90
_cell_formula_units_Z 4
_cell_length_a 26.6781(11)
_cell_length_b 16.5463(7)
_cell_length_c 22.7174(9)
_cell_measurement_reflns_used 9356
_cell_measurement_temperature 100
_cell_measurement_theta_max 26.05
_cell_measurement_theta_min 2.46
_cell_volume 10027.7(7)
_computing_cell_refinement 'Bruker Apex3, 2017'
_computing_data_collection 'Bruker Apex3, 2017'
_computing_data_reduction 'SAINT v8.38A (Bruker, 2017)'
_computing_molecular_graphics 'Olex2 (Dolomanov et al., 2009)'
_computing_publication_material 'Olex2 (Dolomanov et al., 2009)'
_computing_structure_refinement 'XL (Sheldrick, 2014)'
_computing_structure_solution 'XT (Sheldrick, 2015)'
_diffrn_ambient_temperature 100
_diffrn_measured_fraction_theta_full 0.999
_diffrn_measured_fraction_theta_max 0.999
_diffrn_measurement_device 'Bruker D8 Quest'
_diffrn_measurement_device_type 'Bruker CHi Fixed D8 Quest'
_diffrn_measurement_method '\f and \w scans'
_diffrn_radiation_monochromator multilayer
_diffrn_radiation_probe x-ray
_diffrn_radiation_type MoK\a
_diffrn_radiation_wavelength 0.71073
_diffrn_reflns_av_R_equivalents 0.0883
_diffrn_reflns_av_unetI/netI 0.0410
_diffrn_reflns_Laue_measured_fraction_full 0.999
_diffrn_reflns_Laue_measured_fraction_max 0.999
_diffrn_reflns_limit_h_max 32
_diffrn_reflns_limit_h_min -32
_diffrn_reflns_limit_k_max 19
_diffrn_reflns_limit_k_min -19
_diffrn_reflns_limit_l_max 27
_diffrn_reflns_limit_l_min -27
_diffrn_reflns_number 160433
_diffrn_reflns_point_group_measured_fraction_full 0.999
_diffrn_reflns_point_group_measured_fraction_max 0.999
_diffrn_reflns_theta_full 25.242
_diffrn_reflns_theta_max 25.350
_diffrn_reflns_theta_min 2.151
_diffrn_source 'microfocus sealed x-ray tube'
_diffrn_source_type 'Incoatec I/mS high brilliance'
_diffrn_standards_number 0
_exptl_absorpt_coefficient_mu 0.689
_exptl_absorpt_correction_T_max 0.7453
_exptl_absorpt_correction_T_min 0.6259
_exptl_absorpt_correction_type multi-scan
_exptl_absorpt_process_details
;

SADABS-2016/2 (Bruker,2016/2) was used for absorption correction. 

wR2(int) was 0.1245 before and 0.0734 after correction. 

The Ratio of minimum to maximum transmission is 0.8398. 

The \l/2 correction factor is Not present.

;
_exptl_crystal_colour yellow
_exptl_crystal_colour_primary yellow
_exptl_crystal_density_diffrn 1.237
_exptl_crystal_description prism
_exptl_crystal_F_000 3976
_exptl_crystal_recrystallization_method 'Crystallised from toluene by slow evaporation'
_exptl_crystal_size_max 0.35
_exptl_crystal_size_mid 0.18
_exptl_crystal_size_min 0.09
_refine_diff_density_max 0.502
_refine_diff_density_min -0.459
_refine_diff_density_rms 0.072
_refine_ls_extinction_method none
_refine_ls_goodness_of_fit_ref 1.056
_refine_ls_hydrogen_treatment constr
_refine_ls_matrix_type full
_refine_ls_number_parameters 1216
_refine_ls_number_reflns 18345
_refine_ls_number_restraints 291
_refine_ls_restrained_S_all 1.057
_refine_ls_R_factor_all 0.0749
_refine_ls_R_factor_gt 0.0486
_refine_ls_shift/su_max 0.002
_refine_ls_shift/su_mean 0.000
_refine_ls_structure_factor_coef Fsqd
_refine_ls_weighting_details 'w=1/[\s^2^(Fo^2^)+(0.0333P)^2^+20.5897P] where P=(Fo^2^+2Fc^2^)/3'
_refine_ls_weighting_scheme calc
_refine_ls_wR_factor_gt 0.1026
_refine_ls_wR_factor_ref 0.1185
_reflns_Friedel_coverage 0.000
_reflns_number_gt 13703
_reflns_number_total 18345
_reflns_threshold_expression 'I > 2\s(I)'
_cod_data_source_file cs8b00856_si_005.cif
_cod_data_source_block Compound_5
_cod_original_sg_symbol_H-M 'P 21/c'
_cod_database_code 4515603
_shelx_shelxl_version_number 2016/6
_shelx_space_group_comment
;

The symmetry employed for this shelxl refinement is uniquely defined

by the following loop, which should always be used as a source of

symmetry information in preference to the above space-group names.

They are only intended as comments.

;
_olex2_refinement_description
;

1. Fixed Uiso

 At 1.2 times of:

  All C(H) groups

 At 1.5 times of:

  All C(H,H,H) groups

2. Restrained distances

 C111-C112

 1.51 with sigma of 0.02

 C104-C105

 1.51 with sigma of 0.02

 C112-C113 \\sim C113-C114 \\sim C114-C115 \\sim C115-C116 \\sim C116-C117

\\sim C117-C112

 with sigma of 0.02

 C112-C116 \\sim C112-C114 \\sim C117-C115 \\sim C113-C117 \\sim C114-C116

\\sim C113-C115

 with sigma of 0.04

 C111-C117 \\sim C111-C113

 with sigma of 0.04

 C105-C106 \\sim C106-C107 \\sim C107-C108 \\sim C108-C109 \\sim C109-C110

\\sim C110-C105

 with sigma of 0.02

 C105-C109 \\sim C105-C107 \\sim C110-C108 \\sim C106-C110 \\sim C107-C109

\\sim C106-C108

 with sigma of 0.04

 C104-C110 \\sim C104-C106

 with sigma of 0.04

3. Restrained planarity

 C111, C112, C113, C114, C115, C116, C117

 with sigma of 0.1

 C104, C105, C106, C107, C108, C109, C110

 with sigma of 0.1

4. Uiso/Uaniso restraints and constraints

C111 \\sim C112 \\sim C113 \\sim C114 \\sim C115 \\sim C116 \\sim C117: within

2A with sigma of 0.04 and sigma for terminal atoms of 0.08

C104 \\sim C105 \\sim C106 \\sim C107 \\sim C108 \\sim C109 \\sim C110: within

2A with sigma of 0.04 and sigma for terminal atoms of 0.08

5. Rigid body (RIGU) restrains

 C111, C112, C113, C114, C115, C116, C117

 with sigma for 1-2 distances of 0.001 and sigma for 1-3 distances of 0.001

 C104, C105, C106, C107, C108, C109, C110

 with sigma for 1-2 distances of 0.001 and sigma for 1-3 distances of 0.001

 C97, C98, C99, C100, C101, C102, C103

 with sigma for 1-2 distances of 0.001 and sigma for 1-3 distances of 0.001

6. Others

 Fixed Sof: C104(0.5) H10A(0.5) H10B(0.5) H10C(0.5) C105(0.5) C106(0.5)

 H106(0.5) C107(0.5) H107(0.5) C108(0.5) H108(0.5) C109(0.5) H109(0.5)

 C110(0.5) H110(0.5) C111(0.5) H11A(0.5) H11B(0.5) H11C(0.5) C112(0.5)

 C113(0.5) H113(0.5) C114(0.5) H114(0.5) C115(0.5) H115(0.5) C116(0.5)

 H116(0.5) C117(0.5) H117(0.5)

7.a Ternary CH refined with riding coordinates:

 C6(H6), C13(H13), C18(H18), C25(H25), C38(H38), C45(H45), C50(H50), C57(H57),

 C70(H70), C77(H77), C82(H82), C89(H89)

7.b Aromatic/amide H refined with riding coordinates:

 C2(H2), C3(H3), C9(H9), C10(H10), C11(H11), C21(H21), C22(H22), C23(H23),

 C28(H28), C30(H30), C31(H31), C32(H32), C34(H34), C35(H35), C41(H41), C42(H42),

  C43(H43), C53(H53), C54(H54), C55(H55), C60(H60), C61(H61), C62(H62),

 C64(H64), C66(H66), C67(H67), C73(H73), C74(H74), C75(H75), C85(H85), C86(H86),

  C87(H87), C92(H92), C93(H93), C94(H94), C96(H96), C99(H99), C100(H100),

 C101(H101), C102(H102), C103(H103), C106(H106), C107(H107), C108(H108),

 C109(H109), C110(H110), C113(H113), C114(H114), C115(H115), C116(H116),

 C117(H117)

7.c Idealised Me refined as rotating group:

 C7(H7A,H7B,H7C), C8(H8A,H8B,H8C), C14(H14A,H14B,H14C), C15(H15A,H15B,H15C),

 C19(H19A,H19B,H19C), C20(H20A,H20B,H20C), C26(H26A,H26B,H26C), C27(H27A,H27B,

 H27C), C39(H39A,H39B,H39C), C40(H40A,H40B,H40C), C46(H46A,H46B,H46C), C47(H47A,

 H47B,H47C), C51(H51A,H51B,H51C), C52(H52A,H52B,H52C), C58(H58A,H58B,H58C),

 C59(H59A,H59B,H59C), C71(H71A,H71B,H71C), C72(H72A,H72B,H72C), C78(H78A,H78B,

 H78C), C79(H79A,H79B,H79C), C83(H83A,H83B,H83C), C84(H84A,H84B,H84C), C90(H90A,

 H90B,H90C), C91(H91A,H91B,H91C), C97(H97A,H97B,H97C), C104(H10A,H10B,H10C),

 C111(H11A,H11B,H11C)

;
_olex2_diffrn_ambient_temperature_device 'Oxford Cryosystems'
_olex2_exptl_crystal_mounting_method 'The crystal was mounted on a 200 micro/m MITIGEN holder in perfluoroether oil'
_olex2_submission_special_instructions 'No special instructions were received'

loop_
_space_group_symop_operation_xyz
'x, y, z'
'-x, y+1/2, -z+1/2'
'-x, -y, -z'
'x, -y-1/2, z-1/2'

loop_
_atom_site_label
_atom_site_type_symbol
_atom_site_fract_x
_atom_site_fract_y
_atom_site_fract_z
_atom_site_U_iso_or_equiv
_atom_site_adp_type
_atom_site_occupancy
_atom_site_site_symmetry_order
_atom_site_calc_flag
_atom_site_refinement_flags_posn
_atom_site_refinement_flags_adp
_atom_site_refinement_flags_occupancy
_atom_site_disorder_assembly
_atom_site_disorder_group
Ni1 Ni 0.83046(2) 0.91065(2) 0.71643(2) 0.02008(9) Uani 1 1 d . . . . .
Ni2 Ni 0.62905(2) 0.78043(2) 0.72122(2) 0.02336(10) Uani 1 1 d . . . . .
Ni3 Ni 0.80032(2) 0.56634(2) 0.71969(2) 0.02148(10) Uani 1 1 d . . . . .
Cl1 Cl 0.81399(3) 1.03959(5) 0.73665(4) 0.02903(18) Uani 1 1 d . . . . .
Cl2 Cl 0.56793(3) 0.69171(5) 0.74058(4) 0.0345(2) Uani 1 1 d . . . . .
Cl3 Cl 0.87879(3) 0.52488(5) 0.73890(4) 0.03001(18) Uani 1 1 d . . . . .
N1 N 0.93954(9) 0.93449(15) 0.72471(11) 0.0206(5) Uani 1 1 d . . . . .
N2 N 0.90552(9) 0.94011(15) 0.80946(11) 0.0212(5) Uani 1 1 d . . . . .
N3 N 0.76364(9) 0.89984(15) 0.68261(11) 0.0232(6) Uani 1 1 d . . . . .
N4 N 0.55977(10) 0.91657(18) 0.73245(12) 0.0302(6) Uani 1 1 d . . . . .
N5 N 0.57841(9) 0.86755(18) 0.81687(12) 0.0295(6) Uani 1 1 d . . . . .
N6 N 0.66784(9) 0.69526(15) 0.68514(11) 0.0228(6) Uani 1 1 d . . . . .
N7 N 0.75683(11) 0.40473(16) 0.73124(12) 0.0304(6) Uani 1 1 d . . . . .
N8 N 0.77477(10) 0.45474(16) 0.81562(11) 0.0264(6) Uani 1 1 d . . . . .
N9 N 0.82701(9) 0.66176(15) 0.68243(11) 0.0224(6) Uani 1 1 d . . . . .
C1 C 0.89468(11) 0.92347(17) 0.75170(13) 0.0206(6) Uani 1 1 d . . . . .
C2 C 0.97653(12) 0.96055(19) 0.76377(14) 0.0259(7) Uani 1 1 d . . . . .
H2 H 1.010290 0.973528 0.754705 0.031 Uiso 1 1 calc R . . . .
C3 C 0.95502(11) 0.96365(19) 0.81659(14) 0.0264(7) Uani 1 1 d . . . . .
H3 H 0.970787 0.979173 0.852492 0.032 Uiso 1 1 calc R . . . .
C4 C 0.95111(11) 0.91162(19) 0.66506(13) 0.0225(6) Uani 1 1 d . . . . .
C5 C 0.97388(11) 0.83667(19) 0.65597(14) 0.0244(7) Uani 1 1 d . . . . .
C6 C 0.98654(12) 0.7794(2) 0.70663(14) 0.0284(7) Uani 1 1 d . . . . .
H6 H 0.967900 0.798238 0.742088 0.034 Uiso 1 1 calc R . . . .
C7 C 0.97127(13) 0.6928(2) 0.69467(17) 0.0354(8) Uani 1 1 d . . . . .
H7A H 0.935486 0.690789 0.684708 0.053 Uiso 1 1 calc GR . . . .
H7B H 0.977699 0.659942 0.729835 0.053 Uiso 1 1 calc GR . . . .
H7C H 0.990756 0.671508 0.661720 0.053 Uiso 1 1 calc GR . . . .
C8 C 1.04283(13) 0.7840(2) 0.72099(16) 0.0358(8) Uani 1 1 d . . . . .
H8A H 1.062047 0.766200 0.686785 0.054 Uiso 1 1 calc GR . . . .
H8B H 1.050483 0.748975 0.754651 0.054 Uiso 1 1 calc GR . . . .
H8C H 1.051860 0.839902 0.730708 0.054 Uiso 1 1 calc GR . . . .
C9 C 0.98533(11) 0.8157(2) 0.59836(14) 0.0263(7) Uani 1 1 d . . . . .
H9 H 1.000392 0.764817 0.590503 0.032 Uiso 1 1 calc R . . . .
C10 C 0.97499(12) 0.8681(2) 0.55228(14) 0.0299(8) Uani 1 1 d . . . . .
H10 H 0.982585 0.852665 0.513076 0.036 Uiso 1 1 calc R . . . .
C11 C 0.95380(11) 0.9424(2) 0.56291(14) 0.0263(7) Uani 1 1 d . . . . .
H11 H 0.947663 0.978083 0.530882 0.032 Uiso 1 1 calc R . . . .
C12 C 0.94111(11) 0.96659(19) 0.61981(13) 0.0233(7) Uani 1 1 d . . . . .
C13 C 0.92014(12) 1.0499(2) 0.63201(15) 0.0287(7) Uani 1 1 d . . . . .
H13 H 0.903035 1.048049 0.670992 0.034 Uiso 1 1 calc R . . . .
C14 C 0.88152(16) 1.0756(2) 0.58599(19) 0.0517(11) Uani 1 1 d . . . . .
H14A H 0.898249 1.085205 0.548384 0.078 Uiso 1 1 calc GR . . . .
H14B H 0.864979 1.125371 0.598865 0.078 Uiso 1 1 calc GR . . . .
H14C H 0.856464 1.032764 0.581092 0.078 Uiso 1 1 calc GR . . . .
C15 C 0.96247(14) 1.1112(2) 0.63648(19) 0.0455(10) Uani 1 1 d . . . . .
H15A H 0.985186 1.096033 0.668748 0.068 Uiso 1 1 calc GR . . . .
H15B H 0.948499 1.164935 0.644154 0.068 Uiso 1 1 calc GR . . . .
H15C H 0.981019 1.112189 0.599426 0.068 Uiso 1 1 calc GR . . . .
C16 C 0.87422(11) 0.92945(19) 0.86066(13) 0.0228(7) Uani 1 1 d . . . . .
C17 C 0.86000(11) 0.99720(19) 0.89315(14) 0.0246(7) Uani 1 1 d . . . . .
C18 C 0.87030(12) 1.08356(19) 0.87369(15) 0.0291(7) Uani 1 1 d . . . . .
H18 H 0.883950 1.082047 0.832838 0.035 Uiso 1 1 calc R . . . .
C19 C 0.82186(14) 1.1331(2) 0.87274(17) 0.0394(9) Uani 1 1 d . . . . .
H19A H 0.796549 1.105246 0.848732 0.059 Uiso 1 1 calc GR . . . .
H19B H 0.828512 1.186552 0.855876 0.059 Uiso 1 1 calc GR . . . .
H19C H 0.809507 1.139359 0.912993 0.059 Uiso 1 1 calc GR . . . .
C20 C 0.90943(13) 1.1233(2) 0.91401(16) 0.0348(8) Uani 1 1 d . . . . .
H20A H 0.897009 1.124222 0.954486 0.052 Uiso 1 1 calc GR . . . .
H20B H 0.915580 1.178798 0.900747 0.052 Uiso 1 1 calc GR . . . .
H20C H 0.940745 1.092461 0.912596 0.052 Uiso 1 1 calc GR . . . .
C21 C 0.83616(13) 0.9835(2) 0.94677(15) 0.0323(8) Uani 1 1 d . . . . .
H21 H 0.826589 1.028246 0.970361 0.039 Uiso 1 1 calc R . . . .
C22 C 0.82630(13) 0.9061(2) 0.96601(15) 0.0345(8) Uani 1 1 d . . . . .
H22 H 0.810061 0.898228 1.002633 0.041 Uiso 1 1 calc R . . . .
C23 C 0.83972(12) 0.8402(2) 0.93273(14) 0.0305(7) Uani 1 1 d . . . . .
H23 H 0.831890 0.787383 0.946215 0.037 Uiso 1 1 calc R . . . .
C24 C 0.86462(12) 0.84988(19) 0.87960(14) 0.0262(7) Uani 1 1 d . . . . .
C25 C 0.88306(13) 0.77702(19) 0.84549(15) 0.0311(8) Uani 1 1 d . . . . .
H25 H 0.882117 0.790919 0.802653 0.037 Uiso 1 1 calc R . . . .
C26 C 0.85076(18) 0.7019(2) 0.85456(17) 0.0486(11) Uani 1 1 d . . . . .
H26A H 0.856688 0.680316 0.894187 0.073 Uiso 1 1 calc GR . . . .
H26B H 0.859579 0.660871 0.825291 0.073 Uiso 1 1 calc GR . . . .
H26C H 0.815306 0.716250 0.850022 0.073 Uiso 1 1 calc GR . . . .
C27 C 0.93762(15) 0.7581(2) 0.86253(17) 0.0456(10) Uani 1 1 d . . . . .
H27A H 0.958316 0.806279 0.856684 0.068 Uiso 1 1 calc GR . . . .
H27B H 0.950104 0.714016 0.837798 0.068 Uiso 1 1 calc GR . . . .
H27C H 0.939261 0.741754 0.903970 0.068 Uiso 1 1 calc GR . . . .
C28 C 0.72614(11) 0.86282(18) 0.71104(14) 0.0239(7) Uani 1 1 d . . . . .
H28 H 0.732699 0.843951 0.749837 0.029 Uiso 1 1 calc R . . . .
C29 C 0.67808(12) 0.85004(19) 0.68765(14) 0.0244(7) Uani 1 1 d . . . . .
C30 C 0.67120(11) 0.87691(19) 0.63006(13) 0.0247(7) Uani 1 1 d . . . . .
H30 H 0.639898 0.868217 0.610871 0.030 Uiso 1 1 calc R . . . .
C31 C 0.70924(12) 0.9161(2) 0.60029(14) 0.0282(7) Uani 1 1 d . . . . .
H31 H 0.703943 0.935081 0.561271 0.034 Uiso 1 1 calc R . . . .
C32 C 0.75508(12) 0.92724(19) 0.62812(14) 0.0260(7) Uani 1 1 d . . . . .
H32 H 0.781014 0.954980 0.608042 0.031 Uiso 1 1 calc R . . . .
C33 C 0.59053(11) 0.8614(2) 0.75877(14) 0.0263(7) Uani 1 1 d . . . . .
C34 C 0.52841(12) 0.9539(2) 0.77269(16) 0.0354(8) Uani 1 1 d . . . . .
H34 H 0.503466 0.993337 0.764372 0.042 Uiso 1 1 calc R . . . .
C35 C 0.54016(12) 0.9236(2) 0.82500(16) 0.0360(9) Uani 1 1 d . . . . .
H35 H 0.525203 0.937502 0.861418 0.043 Uiso 1 1 calc R . . . .
C36 C 0.56324(12) 0.9441(2) 0.67228(15) 0.0343(8) Uani 1 1 d . . . . .
C37 C 0.53614(13) 0.9024(3) 0.62858(16) 0.0412(10) Uani 1 1 d . . . . .
C38 C 0.50114(13) 0.8342(3) 0.64332(18) 0.0458(10) Uani 1 1 d . . . . .
H38 H 0.509274 0.815935 0.684266 0.055 Uiso 1 1 calc R . . . .
C39 C 0.50615(16) 0.7613(3) 0.6029(2) 0.0626(14) Uani 1 1 d . . . . .
H39A H 0.497763 0.777170 0.562419 0.094 Uiso 1 1 calc GR . . . .
H39B H 0.483228 0.718621 0.615691 0.094 Uiso 1 1 calc GR . . . .
H39C H 0.540692 0.741207 0.604480 0.094 Uiso 1 1 calc GR . . . .
C40 C 0.44709(15) 0.8654(3) 0.6430(2) 0.0689(15) Uani 1 1 d . . . . .
H40A H 0.444376 0.911391 0.669952 0.103 Uiso 1 1 calc GR . . . .
H40B H 0.424524 0.822163 0.655785 0.103 Uiso 1 1 calc GR . . . .
H40C H 0.437779 0.882509 0.603106 0.103 Uiso 1 1 calc GR . . . .
C41 C 0.54063(16) 0.9314(3) 0.57118(18) 0.0529(12) Uani 1 1 d . . . . .
H41 H 0.523168 0.904991 0.540059 0.063 Uiso 1 1 calc R . . . .
C42 C 0.56979(18) 0.9972(3) 0.55901(19) 0.0601(13) Uani 1 1 d . . . . .
H42 H 0.572817 1.015150 0.519473 0.072 Uiso 1 1 calc R . . . .
C43 C 0.59494(16) 1.0381(3) 0.60347(19) 0.0517(11) Uani 1 1 d . . . . .
H43 H 0.614294 1.084500 0.594111 0.062 Uiso 1 1 calc R . . . .
C44 C 0.59230(14) 1.0124(2) 0.66147(17) 0.0399(9) Uani 1 1 d . . . . .
C45 C 0.61817(14) 1.0588(2) 0.71123(18) 0.0422(9) Uani 1 1 d . . . . .
H45 H 0.621750 1.021470 0.745609 0.051 Uiso 1 1 calc R . . . .
C46 C 0.67050(16) 1.0887(3) 0.6950(2) 0.0578(12) Uani 1 1 d . . . . .
H46A H 0.691073 1.042859 0.682540 0.087 Uiso 1 1 calc GR . . . .
H46B H 0.686124 1.114695 0.729303 0.087 Uiso 1 1 calc GR . . . .
H46C H 0.667831 1.127870 0.662730 0.087 Uiso 1 1 calc GR . . . .
C47 C 0.58600(16) 1.1306(2) 0.7305(2) 0.0530(11) Uani 1 1 d . . . . .
H47A H 0.582608 1.168868 0.697759 0.080 Uiso 1 1 calc GR . . . .
H47B H 0.602048 1.157571 0.764077 0.080 Uiso 1 1 calc GR . . . .
H47C H 0.552738 1.111265 0.741883 0.080 Uiso 1 1 calc GR . . . .
C48 C 0.60278(12) 0.8312(2) 0.86733(14) 0.0322(8) Uani 1 1 d . . . . .
C49 C 0.57573(13) 0.7763(2) 0.90155(15) 0.0359(8) Uani 1 1 d . . . . .
C50 C 0.52478(13) 0.7427(3) 0.88328(17) 0.0434(10) Uani 1 1 d . . . . .
H50 H 0.517848 0.759888 0.841803 0.052 Uiso 1 1 calc R . . . .
C51 C 0.52522(16) 0.6507(3) 0.88508(19) 0.0586(13) Uani 1 1 d . . . . .
H51A H 0.551889 0.630303 0.859641 0.088 Uiso 1 1 calc GR . . . .
H51B H 0.492794 0.630012 0.871189 0.088 Uiso 1 1 calc GR . . . .
H51C H 0.531262 0.632483 0.925577 0.088 Uiso 1 1 calc GR . . . .
C52 C 0.48298(15) 0.7768(3) 0.92244(18) 0.0625(14) Uani 1 1 d . . . . .
H52A H 0.489870 0.762738 0.963616 0.094 Uiso 1 1 calc GR . . . .
H52B H 0.450697 0.753675 0.910303 0.094 Uiso 1 1 calc GR . . . .
H52C H 0.481757 0.835738 0.918320 0.094 Uiso 1 1 calc GR . . . .
C53 C 0.59717(14) 0.7524(3) 0.95458(16) 0.0420(9) Uani 1 1 d . . . . .
H53 H 0.579068 0.717238 0.979713 0.050 Uiso 1 1 calc R . . . .
C54 C 0.64406(14) 0.7785(3) 0.97164(16) 0.0439(10) Uani 1 1 d . . . . .
H54 H 0.658209 0.760192 1.007749 0.053 Uiso 1 1 calc R . . . .
C55 C 0.67062(14) 0.8311(3) 0.93669(16) 0.0417(9) Uani 1 1 d . . . . .
H55 H 0.703165 0.848067 0.948629 0.050 Uiso 1 1 calc R . . . .
C56 C 0.65031(13) 0.8595(2) 0.88423(15) 0.0353(8) Uani 1 1 d . . . . .
C57 C 0.67737(13) 0.9231(2) 0.84790(15) 0.0374(9) Uani 1 1 d . . . . .
H57 H 0.668913 0.913637 0.805484 0.045 Uiso 1 1 calc R . . . .
C58 C 0.73441(14) 0.9194(3) 0.85491(17) 0.0522(12) Uani 1 1 d . . . . .
H58A H 0.743987 0.938954 0.894123 0.078 Uiso 1 1 calc GR . . . .
H58B H 0.750046 0.953370 0.824886 0.078 Uiso 1 1 calc GR . . . .
H58C H 0.745721 0.863405 0.850202 0.078 Uiso 1 1 calc GR . . . .
C59 C 0.65981(16) 1.0085(3) 0.86432(19) 0.0522(11) Uani 1 1 d . . . . .
H59A H 0.623492 1.012660 0.858249 0.078 Uiso 1 1 calc GR . . . .
H59B H 0.676803 1.048198 0.839433 0.078 Uiso 1 1 calc GR . . . .
H59C H 0.667941 1.019178 0.905738 0.078 Uiso 1 1 calc GR . . . .
C60 C 0.65757(12) 0.6728(2) 0.62987(14) 0.0257(7) Uani 1 1 d . . . . .
H60 H 0.629492 0.695996 0.610219 0.031 Uiso 1 1 calc R . . . .
C61 C 0.68652(12) 0.6168(2) 0.60037(15) 0.0301(7) Uani 1 1 d . . . . .
H61 H 0.678744 0.602584 0.560828 0.036 Uiso 1 1 calc R . . . .
C62 C 0.72676(12) 0.58193(19) 0.62899(13) 0.0250(7) Uani 1 1 d . . . . .
H62 H 0.746956 0.543763 0.608850 0.030 Uiso 1 1 calc R . . . .
C63 C 0.73824(11) 0.60203(18) 0.68731(14) 0.0229(7) Uani 1 1 d . . . . .
C64 C 0.70725(11) 0.66016(19) 0.71251(13) 0.0238(7) Uani 1 1 d . . . . .
H64 H 0.714412 0.676209 0.751834 0.029 Uiso 1 1 calc R . . . .
C65 C 0.77373(11) 0.47427(18) 0.75713(14) 0.0236(7) Uani 1 1 d . . . . .
C66 C 0.74862(16) 0.3445(2) 0.77217(17) 0.0445(10) Uani 1 1 d . . . . .
H66 H 0.737209 0.291184 0.764303 0.053 Uiso 1 1 calc R . . . .
C67 C 0.75973(15) 0.3755(2) 0.82470(17) 0.0412(9) Uani 1 1 d . . . . .
H67 H 0.757748 0.348451 0.861499 0.049 Uiso 1 1 calc R . . . .
C68 C 0.74227(14) 0.3966(2) 0.67021(15) 0.0342(8) Uani 1 1 d . . . . .
C69 C 0.77938(15) 0.3792(2) 0.62919(16) 0.0404(9) Uani 1 1 d . . . . .
C70 C 0.83229(16) 0.3592(3) 0.64838(19) 0.0497(10) Uani 1 1 d . . . . .
H70 H 0.839298 0.390324 0.685280 0.060 Uiso 1 1 calc R . . . .
C71 C 0.8712(2) 0.3832(5) 0.6043(3) 0.105(2) Uani 1 1 d . . . . .
H71A H 0.866885 0.350994 0.568455 0.158 Uiso 1 1 calc GR . . . .
H71B H 0.904687 0.373617 0.620971 0.158 Uiso 1 1 calc GR . . . .
H71C H 0.867446 0.440672 0.594837 0.158 Uiso 1 1 calc GR . . . .
C72 C 0.8356(2) 0.2696(3) 0.6638(3) 0.091(2) Uani 1 1 d . . . . .
H72A H 0.813148 0.257878 0.696710 0.137 Uiso 1 1 calc GR . . . .
H72B H 0.870108 0.256149 0.675181 0.137 Uiso 1 1 calc GR . . . .
H72C H 0.825603 0.237233 0.629578 0.137 Uiso 1 1 calc GR . . . .
C73 C 0.76392(18) 0.3748(2) 0.57022(18) 0.0525(11) Uani 1 1 d . . . . .
H73 H 0.787919 0.364641 0.540439 0.063 Uiso 1 1 calc R . . . .
C74 C 0.71410(19) 0.3850(3) 0.55496(19) 0.0595(13) Uani 1 1 d . . . . .
H74 H 0.704430 0.383229 0.514642 0.071 Uiso 1 1 calc R . . . .
C75 C 0.67842(17) 0.3977(2) 0.59694(19) 0.0504(11) Uani 1 1 d . . . . .
H75 H 0.644263 0.402382 0.585303 0.060 Uiso 1 1 calc R . . . .
C76 C 0.69116(15) 0.4040(2) 0.65645(17) 0.0400(9) Uani 1 1 d . . . . .
C77 C 0.65115(15) 0.4136(2) 0.70223(19) 0.0453(10) Uani 1 1 d . . . . .
H77 H 0.668250 0.425627 0.740575 0.054 Uiso 1 1 calc R . . . .
C78 C 0.61458(15) 0.4816(3) 0.6900(2) 0.0525(11) Uani 1 1 d . . . . .
H78A H 0.632904 0.532736 0.687011 0.079 Uiso 1 1 calc GR . . . .
H78B H 0.590367 0.484977 0.722067 0.079 Uiso 1 1 calc GR . . . .
H78C H 0.596798 0.471035 0.652829 0.079 Uiso 1 1 calc GR . . . .
C79 C 0.6227(2) 0.3336(3) 0.7093(3) 0.0740(15) Uani 1 1 d . . . . .
H79A H 0.605704 0.320016 0.672258 0.111 Uiso 1 1 calc GR . . . .
H79B H 0.597898 0.339112 0.740631 0.111 Uiso 1 1 calc GR . . . .
H79C H 0.646468 0.290566 0.719664 0.111 Uiso 1 1 calc GR . . . .
C80 C 0.78374(12) 0.50673(19) 0.86592(14) 0.0269(7) Uani 1 1 d . . . . .
C81 C 0.82797(12) 0.49740(19) 0.89850(14) 0.0263(7) Uani 1 1 d . . . . .
C82 C 0.87027(12) 0.4428(2) 0.87882(14) 0.0292(7) Uani 1 1 d . . . . .
H82 H 0.863922 0.427377 0.836860 0.035 Uiso 1 1 calc R . . . .
C83 C 0.92057(12) 0.4866(2) 0.88229(15) 0.0331(8) Uani 1 1 d . . . . .
H83A H 0.918709 0.536695 0.859390 0.050 Uiso 1 1 calc GR . . . .
H83B H 0.946858 0.451765 0.866238 0.050 Uiso 1 1 calc GR . . . .
H83C H 0.928453 0.499364 0.923453 0.050 Uiso 1 1 calc GR . . . .
C84 C 0.87218(15) 0.3653(2) 0.91571(17) 0.0392(9) Uani 1 1 d . . . . .
H84A H 0.875138 0.379343 0.957501 0.059 Uiso 1 1 calc GR . . . .
H84B H 0.901200 0.332880 0.904076 0.059 Uiso 1 1 calc GR . . . .
H84C H 0.841408 0.334109 0.909137 0.059 Uiso 1 1 calc GR . . . .
C85 C 0.83188(12) 0.5399(2) 0.95120(14) 0.0283(7) Uani 1 1 d . . . . .
H85 H 0.861336 0.534396 0.974632 0.034 Uiso 1 1 calc R . . . .
C86 C 0.79384(13) 0.5899(2) 0.97017(14) 0.0302(7) Uani 1 1 d . . . . .
H86 H 0.797406 0.618683 1.006160 0.036 Uiso 1 1 calc R . . . .
C87 C 0.75057(13) 0.5982(2) 0.93680(15) 0.0325(8) Uani 1 1 d . . . . .
H87 H 0.724735 0.633172 0.949955 0.039 Uiso 1 1 calc R . . . .
C88 C 0.74429(12) 0.5560(2) 0.88423(14) 0.0289(7) Uani 1 1 d . . . . .
C89 C 0.69542(13) 0.5610(2) 0.84987(16) 0.0374(9) Uani 1 1 d . . . . .
H89 H 0.702750 0.550414 0.807472 0.045 Uiso 1 1 calc R . . . .
C90 C 0.67089(15) 0.6442(3) 0.85453(17) 0.0496(11) Uani 1 1 d . . . . .
H90A H 0.655850 0.650293 0.893496 0.074 Uiso 1 1 calc GR . . . .
H90B H 0.644798 0.649488 0.824154 0.074 Uiso 1 1 calc GR . . . .
H90C H 0.696284 0.686270 0.848919 0.074 Uiso 1 1 calc GR . . . .
C91 C 0.65864(15) 0.4961(3) 0.8713(2) 0.0653(14) Uani 1 1 d . . . . .
H91A H 0.673663 0.442546 0.866344 0.098 Uiso 1 1 calc GR . . . .
H91B H 0.627511 0.499347 0.848198 0.098 Uiso 1 1 calc GR . . . .
H91C H 0.651274 0.505127 0.912968 0.098 Uiso 1 1 calc GR . . . .
C92 C 0.84418(11) 0.65778(19) 0.62718(13) 0.0236(7) Uani 1 1 d . . . . .
H92 H 0.845993 0.606651 0.608293 0.028 Uiso 1 1 calc R . . . .
C93 C 0.85929(11) 0.72580(19) 0.59697(14) 0.0250(7) Uani 1 1 d . . . . .
H93 H 0.870348 0.721780 0.557436 0.030 Uiso 1 1 calc R . . . .
C94 C 0.85810(11) 0.80000(19) 0.62513(13) 0.0220(6) Uani 1 1 d . . . . .
H94 H 0.868432 0.847099 0.604622 0.026 Uiso 1 1 calc R . . . .
C95 C 0.84193(11) 0.80658(18) 0.68324(13) 0.0214(6) Uani 1 1 d . . . . .
C96 C 0.82614(11) 0.73430(18) 0.70919(13) 0.0221(6) Uani 1 1 d . . . . .
H96 H 0.813997 0.736611 0.748346 0.027 Uiso 1 1 calc R . . . .
C97 C 0.7417(3) 0.3566(4) 1.0359(3) 0.107(2) Uani 1 1 d . U . . .
H97A H 0.744522 0.329670 1.074222 0.161 Uiso 1 1 calc GR . . . .
H97B H 0.726662 0.410162 1.041105 0.161 Uiso 1 1 calc GR . . . .
H97C H 0.775055 0.362358 1.018743 0.161 Uiso 1 1 calc GR . . . .
C98 C 0.70915(19) 0.3070(3) 0.9956(2) 0.0646(12) Uani 1 1 d . U . . .
C99 C 0.72998(16) 0.2640(2) 0.95062(17) 0.0445(8) Uani 1 1 d . U . . .
H99 H 0.765241 0.265554 0.945240 0.053 Uiso 1 1 calc R . . . .
C100 C 0.70071(15) 0.2182(3) 0.91283(18) 0.0475(9) Uani 1 1 d . U . . .
H100 H 0.715952 0.189881 0.881302 0.057 Uiso 1 1 calc R . . . .
C101 C 0.65007(17) 0.2133(3) 0.9204(2) 0.0577(10) Uani 1 1 d . U . . .
H101 H 0.630141 0.183004 0.893460 0.069 Uiso 1 1 calc R . . . .
C102 C 0.6283(2) 0.2513(4) 0.9661(3) 0.0918(18) Uani 1 1 d . U . . .
H102 H 0.593351 0.245865 0.972812 0.110 Uiso 1 1 calc R . . . .
C103 C 0.6577(2) 0.2987(4) 1.0033(3) 0.102(2) Uani 1 1 d . U . . .
H103 H 0.642195 0.326272 1.034959 0.122 Uiso 1 1 calc R . . . .
C104 C 0.4158(4) 0.4869(10) 0.4976(6) 0.079(4) Uani 0.5 1 d D U P A -1
H10A H 0.405571 0.471663 0.457593 0.119 Uiso 0.5 1 calc GR . P A -1
H10B H 0.400333 0.538728 0.507929 0.119 Uiso 0.5 1 calc GR . P A -1
H10C H 0.404831 0.445282 0.525355 0.119 Uiso 0.5 1 calc GR . P A -1
C105 C 0.4709(3) 0.4947(5) 0.5006(3) 0.0431(15) Uani 0.5 1 d D U P A -1
C106 C 0.4995(4) 0.4504(10) 0.4621(7) 0.064(4) Uani 0.5 1 d D U P A -1
H106 H 0.484520 0.416144 0.433383 0.077 Uiso 0.5 1 calc R . P A -1
C107 C 0.5498(4) 0.4575(6) 0.4668(5) 0.071(2) Uani 0.5 1 d D U P A -1
H107 H 0.570396 0.426117 0.441639 0.085 Uiso 0.5 1 calc R . P A -1
C108 C 0.5719(5) 0.5079(9) 0.5061(7) 0.086(4) Uani 0.5 1 d D U P A -1
H108 H 0.607424 0.510914 0.507110 0.103 Uiso 0.5 1 calc R . P A -1
C109 C 0.5454(4) 0.5543(6) 0.5442(5) 0.073(2) Uani 0.5 1 d D U P A -1
H109 H 0.561050 0.589359 0.571882 0.087 Uiso 0.5 1 calc R . P A -1
C110 C 0.4928(4) 0.5464(10) 0.5394(7) 0.062(4) Uani 0.5 1 d D U P A -1
H110 H 0.472072 0.578214 0.564097 0.075 Uiso 0.5 1 calc R . P A -1
C111 C 0.9649(6) 0.6164(9) 0.5061(7) 0.069(5) Uani 0.5 1 d D U P B -2
H11A H 0.937092 0.621232 0.477788 0.103 Uiso 0.5 1 calc GR . P B -2
H11B H 0.989546 0.658989 0.498582 0.103 Uiso 0.5 1 calc GR . P B -2
H11C H 0.952023 0.622054 0.546155 0.103 Uiso 0.5 1 calc GR . P B -2
C112 C 0.9888(3) 0.5368(5) 0.4996(3) 0.0478(15) Uani 0.5 1 d D U P B -2
C113 C 0.9785(6) 0.4743(7) 0.5384(7) 0.054(3) Uani 0.5 1 d D U P B -2
H113 H 0.956421 0.484467 0.570133 0.064 Uiso 0.5 1 calc R . P B -2
C114 C 0.9986(3) 0.3987(6) 0.5330(4) 0.068(2) Uani 0.5 1 d D U P B -2
H114 H 0.989275 0.356888 0.559379 0.081 Uiso 0.5 1 calc R . P B -2
C115 C 1.0328(6) 0.3839(10) 0.4888(7) 0.072(4) Uani 0.5 1 d D U P B -2
H115 H 1.047641 0.331918 0.485173 0.086 Uiso 0.5 1 calc R . P B -2
C116 C 1.0453(3) 0.4445(6) 0.4501(4) 0.071(2) Uani 0.5 1 d D U P B -2
H116 H 1.068375 0.434567 0.419345 0.085 Uiso 0.5 1 calc R . P B -2
C117 C 1.0234(7) 0.5215(9) 0.4567(8) 0.068(5) Uani 0.5 1 d D U P B -2
H117 H 1.032860 0.563770 0.430766 0.082 Uiso 0.5 1 calc R . P B -2

loop_
_atom_site_aniso_label
_atom_site_aniso_U_11
_atom_site_aniso_U_22
_atom_site_aniso_U_33
_atom_site_aniso_U_23
_atom_site_aniso_U_13
_atom_site_aniso_U_12
Ni1 0.02023(19) 0.0203(2) 0.0197(2) -0.00124(16) -0.00096(15) -0.00007(15)
Ni2 0.01942(19) 0.0299(2) 0.0208(2) -0.00294(17) -0.00026(15) -0.00036(16)
Ni3 0.0246(2) 0.0200(2) 0.0198(2) 0.00017(16) -0.00244(16) -0.00088(16)
Cl1 0.0296(4) 0.0238(4) 0.0336(4) -0.0050(3) -0.0044(3) 0.0035(3)
Cl2 0.0263(4) 0.0423(5) 0.0349(5) -0.0036(4) 0.0028(3) -0.0075(3)
Cl3 0.0270(4) 0.0287(4) 0.0343(4) 0.0070(3) -0.0024(3) 0.0016(3)
N1 0.0190(12) 0.0257(14) 0.0171(13) -0.0010(11) -0.0022(10) -0.0023(10)
N2 0.0248(13) 0.0220(13) 0.0166(13) -0.0002(10) -0.0020(10) 0.0002(10)
N3 0.0232(13) 0.0232(14) 0.0231(14) -0.0059(11) -0.0013(11) 0.0028(11)
N4 0.0237(14) 0.0435(17) 0.0234(15) -0.0078(13) 0.0025(11) 0.0042(12)
N5 0.0213(13) 0.0461(17) 0.0210(14) -0.0084(13) -0.0005(11) -0.0041(12)
N6 0.0211(13) 0.0269(14) 0.0204(14) -0.0007(11) 0.0012(10) -0.0011(11)
N7 0.0439(17) 0.0218(14) 0.0254(15) 0.0011(12) -0.0097(12) -0.0061(12)
N8 0.0327(15) 0.0246(14) 0.0220(14) 0.0013(11) -0.0025(11) -0.0088(12)
N9 0.0227(13) 0.0218(13) 0.0226(14) -0.0003(11) -0.0037(11) 0.0017(10)
C1 0.0256(15) 0.0163(15) 0.0199(15) -0.0008(12) 0.0012(12) 0.0041(12)
C2 0.0231(16) 0.0279(17) 0.0265(17) -0.0018(14) -0.0039(13) -0.0030(13)
C3 0.0256(16) 0.0299(18) 0.0236(17) -0.0001(14) -0.0056(13) -0.0021(13)
C4 0.0202(15) 0.0275(16) 0.0197(16) -0.0023(13) -0.0009(12) -0.0049(12)
C5 0.0216(15) 0.0286(17) 0.0230(17) -0.0006(14) -0.0027(13) -0.0041(13)
C6 0.0311(17) 0.0308(18) 0.0232(17) 0.0013(14) -0.0014(14) 0.0001(14)
C7 0.0351(19) 0.0292(19) 0.042(2) 0.0075(16) -0.0044(16) 0.0008(15)
C8 0.0331(19) 0.044(2) 0.0308(19) 0.0044(16) -0.0063(15) -0.0009(16)
C9 0.0237(16) 0.0286(17) 0.0266(18) -0.0038(14) 0.0003(13) -0.0019(13)
C10 0.0295(17) 0.043(2) 0.0172(16) -0.0053(15) 0.0000(13) -0.0054(15)
C11 0.0259(16) 0.0346(18) 0.0183(16) 0.0044(14) -0.0018(13) -0.0047(14)
C12 0.0201(15) 0.0277(17) 0.0219(16) 0.0019(13) -0.0025(12) -0.0047(13)
C13 0.0301(17) 0.0292(18) 0.0269(18) 0.0019(14) -0.0025(14) -0.0015(14)
C14 0.061(3) 0.039(2) 0.055(3) -0.007(2) -0.028(2) 0.018(2)
C15 0.044(2) 0.032(2) 0.060(3) -0.0081(19) 0.0026(19) -0.0069(17)
C16 0.0254(16) 0.0277(17) 0.0152(15) 0.0004(13) -0.0020(12) 0.0005(13)
C17 0.0250(16) 0.0269(17) 0.0217(16) -0.0022(13) -0.0025(13) 0.0021(13)
C18 0.0353(18) 0.0267(17) 0.0253(17) -0.0057(14) -0.0026(14) 0.0027(14)
C19 0.046(2) 0.033(2) 0.039(2) -0.0097(17) -0.0050(17) 0.0118(17)
C20 0.041(2) 0.0285(18) 0.034(2) -0.0032(15) -0.0105(16) -0.0008(15)
C21 0.0351(19) 0.039(2) 0.0232(18) -0.0095(15) 0.0012(14) 0.0009(15)
C22 0.0365(19) 0.047(2) 0.0196(17) -0.0009(16) 0.0030(14) -0.0015(16)
C23 0.0359(18) 0.0310(18) 0.0246(18) 0.0054(14) -0.0006(14) -0.0036(15)
C24 0.0281(17) 0.0273(17) 0.0233(17) -0.0008(14) -0.0026(13) -0.0034(13)
C25 0.050(2) 0.0231(17) 0.0205(17) 0.0018(14) -0.0024(15) 0.0019(15)
C26 0.089(3) 0.028(2) 0.029(2) 0.0045(16) 0.002(2) -0.012(2)
C27 0.059(3) 0.042(2) 0.035(2) -0.0008(18) -0.0061(18) 0.0216(19)
C28 0.0268(16) 0.0226(16) 0.0223(16) -0.0007(13) -0.0009(13) 0.0023(13)
C29 0.0270(16) 0.0252(16) 0.0209(16) -0.0056(13) -0.0003(13) 0.0040(13)
C30 0.0218(15) 0.0297(17) 0.0225(17) -0.0054(14) -0.0026(13) 0.0040(13)
C31 0.0274(17) 0.0361(19) 0.0210(17) 0.0023(14) -0.0024(13) 0.0054(14)
C32 0.0258(16) 0.0288(17) 0.0235(17) 0.0007(14) 0.0033(13) 0.0018(13)
C33 0.0232(16) 0.0337(18) 0.0221(17) -0.0037(14) -0.0027(13) -0.0029(14)
C34 0.0235(17) 0.046(2) 0.037(2) -0.0135(17) 0.0030(15) 0.0069(15)
C35 0.0248(17) 0.054(2) 0.0290(19) -0.0147(17) 0.0061(14) -0.0010(16)
C36 0.0290(18) 0.046(2) 0.0279(18) -0.0018(16) 0.0009(14) 0.0163(16)
C37 0.0315(19) 0.061(3) 0.031(2) -0.0136(18) -0.0056(15) 0.0251(18)
C38 0.032(2) 0.065(3) 0.040(2) -0.022(2) -0.0101(17) 0.0091(19)
C39 0.041(2) 0.081(3) 0.065(3) -0.037(3) -0.014(2) 0.018(2)
C40 0.034(2) 0.095(4) 0.079(4) -0.034(3) -0.006(2) 0.017(2)
C41 0.049(2) 0.079(3) 0.030(2) -0.006(2) -0.0068(18) 0.031(2)
C42 0.067(3) 0.078(3) 0.035(2) 0.015(2) 0.005(2) 0.042(3)
C43 0.058(3) 0.054(3) 0.043(2) 0.015(2) 0.008(2) 0.023(2)
C44 0.038(2) 0.041(2) 0.040(2) 0.0045(17) 0.0059(17) 0.0197(17)
C45 0.047(2) 0.035(2) 0.045(2) 0.0018(17) 0.0062(18) 0.0042(17)
C46 0.054(3) 0.043(2) 0.076(3) -0.006(2) 0.014(2) -0.001(2)
C47 0.057(3) 0.040(2) 0.062(3) -0.005(2) 0.009(2) -0.002(2)
C48 0.0273(17) 0.050(2) 0.0195(17) -0.0086(15) -0.0009(13) -0.0023(15)
C49 0.0301(18) 0.055(2) 0.0229(18) -0.0081(16) 0.0048(14) -0.0074(17)
C50 0.0313(19) 0.070(3) 0.029(2) -0.0003(19) 0.0049(15) -0.0155(19)
C51 0.050(3) 0.080(3) 0.046(3) 0.005(2) -0.002(2) -0.036(2)
C52 0.032(2) 0.121(4) 0.034(2) 0.000(3) 0.0085(17) -0.012(2)
C53 0.042(2) 0.062(3) 0.0220(18) -0.0040(18) 0.0053(16) -0.0067(19)
C54 0.045(2) 0.063(3) 0.0235(19) -0.0082(18) -0.0056(16) -0.003(2)
C55 0.036(2) 0.062(3) 0.0272(19) -0.0105(18) -0.0070(16) -0.0101(18)
C56 0.0296(18) 0.050(2) 0.0266(19) -0.0129(16) 0.0000(14) -0.0065(16)
C57 0.0301(18) 0.058(2) 0.0241(18) -0.0092(17) -0.0002(14) -0.0138(17)
C58 0.032(2) 0.090(3) 0.035(2) -0.005(2) -0.0045(17) -0.020(2)
C59 0.058(3) 0.057(3) 0.042(2) -0.014(2) 0.001(2) -0.018(2)
C60 0.0245(16) 0.0317(18) 0.0207(17) 0.0004(14) -0.0047(13) 0.0015(13)
C61 0.0373(19) 0.0311(18) 0.0217(17) -0.0030(14) -0.0069(14) 0.0002(15)
C62 0.0283(16) 0.0261(17) 0.0206(16) -0.0037(13) -0.0012(13) 0.0015(13)
C63 0.0246(16) 0.0211(16) 0.0231(16) 0.0013(13) -0.0024(13) -0.0048(12)
C64 0.0246(16) 0.0284(17) 0.0182(16) 0.0017(13) -0.0021(12) -0.0050(13)
C65 0.0263(16) 0.0219(16) 0.0225(16) -0.0020(13) -0.0030(13) -0.0014(13)
C66 0.071(3) 0.0232(18) 0.039(2) 0.0090(16) -0.0165(19) -0.0179(18)
C67 0.060(2) 0.0285(19) 0.035(2) 0.0092(16) -0.0113(18) -0.0173(17)
C68 0.052(2) 0.0228(17) 0.0277(19) -0.0043(14) -0.0115(16) -0.0028(15)
C69 0.061(2) 0.0279(19) 0.033(2) -0.0059(16) -0.0081(18) 0.0080(17)
C70 0.058(3) 0.043(2) 0.048(3) -0.0122(19) -0.004(2) 0.012(2)
C71 0.071(4) 0.174(7) 0.072(4) 0.013(4) 0.022(3) 0.040(4)
C72 0.091(4) 0.045(3) 0.137(6) -0.019(3) -0.061(4) 0.025(3)
C73 0.082(3) 0.041(2) 0.035(2) -0.0131(18) -0.006(2) 0.019(2)
C74 0.092(4) 0.047(3) 0.039(2) -0.021(2) -0.030(2) 0.020(2)
C75 0.065(3) 0.034(2) 0.051(3) -0.0165(19) -0.028(2) 0.0077(19)
C76 0.052(2) 0.0265(19) 0.041(2) -0.0070(16) -0.0149(18) -0.0050(16)
C77 0.047(2) 0.037(2) 0.052(3) -0.0037(19) -0.0106(19) -0.0109(18)
C78 0.043(2) 0.047(2) 0.068(3) 0.002(2) 0.001(2) -0.0076(19)
C79 0.077(3) 0.044(3) 0.102(4) 0.005(3) -0.007(3) -0.018(2)
C80 0.0361(18) 0.0265(17) 0.0182(16) 0.0016(13) -0.0019(13) -0.0102(14)
C81 0.0302(17) 0.0254(17) 0.0232(17) 0.0034(13) -0.0012(13) -0.0056(13)
C82 0.0370(18) 0.0278(17) 0.0227(17) 0.0002(14) -0.0025(14) 0.0009(14)
C83 0.0330(18) 0.037(2) 0.0290(19) -0.0020(15) -0.0036(15) 0.0057(15)
C84 0.049(2) 0.0288(19) 0.040(2) 0.0019(16) 0.0013(17) 0.0053(16)
C85 0.0294(17) 0.0351(19) 0.0203(16) 0.0040(14) -0.0024(13) -0.0023(14)
C86 0.0382(19) 0.0360(19) 0.0164(16) -0.0023(14) -0.0004(14) -0.0051(15)
C87 0.0336(18) 0.039(2) 0.0248(18) 0.0013(15) 0.0060(14) 0.0032(15)
C88 0.0293(17) 0.0350(19) 0.0225(17) 0.0057(14) -0.0002(13) -0.0030(14)
C89 0.0294(18) 0.054(2) 0.0286(19) 0.0057(17) -0.0040(15) -0.0023(17)
C90 0.039(2) 0.082(3) 0.029(2) 0.001(2) -0.0002(17) 0.021(2)
C91 0.036(2) 0.095(4) 0.065(3) 0.019(3) -0.008(2) -0.021(2)
C92 0.0289(16) 0.0206(16) 0.0213(16) -0.0045(13) -0.0017(13) 0.0008(13)
C93 0.0270(16) 0.0275(17) 0.0206(16) -0.0044(13) 0.0009(13) -0.0009(13)
C94 0.0202(15) 0.0231(16) 0.0226(16) 0.0023(13) -0.0035(12) -0.0022(12)
C95 0.0188(15) 0.0247(16) 0.0205(16) -0.0003(13) -0.0048(12) 0.0010(12)
C96 0.0227(15) 0.0259(16) 0.0178(15) -0.0009(13) -0.0006(12) 0.0003(12)
C97 0.131(5) 0.090(4) 0.100(5) -0.043(3) -0.035(4) 0.030(3)
C98 0.074(2) 0.066(3) 0.054(2) -0.0077(19) -0.0051(18) 0.031(2)
C99 0.053(2) 0.039(2) 0.0422(19) 0.0121(14) 0.0076(14) 0.0059(15)
C100 0.0522(17) 0.048(2) 0.042(2) 0.0096(16) 0.0069(15) 0.0062(16)
C101 0.0500(17) 0.069(3) 0.055(2) 0.0129(19) 0.0007(17) 0.0101(18)
C102 0.049(2) 0.145(5) 0.081(3) -0.016(3) 0.002(2) 0.038(3)
C103 0.074(2) 0.146(5) 0.085(4) -0.046(4) 0.011(2) 0.045(3)
C104 0.048(3) 0.119(11) 0.071(7) 0.030(7) -0.010(4) -0.013(4)
C105 0.047(3) 0.040(3) 0.041(4) 0.018(3) -0.008(2) -0.006(3)
C106 0.078(4) 0.045(6) 0.071(7) 0.009(6) 0.018(4) -0.007(4)
C107 0.074(4) 0.054(5) 0.084(6) 0.020(4) 0.023(4) -0.002(4)
C108 0.080(6) 0.065(7) 0.113(8) 0.022(5) 0.001(5) -0.013(5)
C109 0.076(5) 0.057(5) 0.084(6) 0.011(4) -0.030(4) -0.018(4)
C110 0.075(5) 0.054(7) 0.058(6) 0.006(6) -0.020(4) -0.009(4)
C111 0.055(10) 0.064(4) 0.087(9) -0.030(5) -0.034(7) 0.020(5)
C112 0.035(4) 0.058(3) 0.050(4) -0.026(3) -0.021(3) 0.006(3)
C113 0.044(7) 0.063(4) 0.053(6) -0.022(3) -0.027(5) -0.001(4)
C114 0.055(5) 0.067(4) 0.081(6) -0.019(4) -0.030(4) 0.010(4)
C115 0.042(8) 0.086(6) 0.087(7) -0.037(5) -0.035(5) 0.008(5)
C116 0.045(5) 0.093(5) 0.073(6) -0.044(4) -0.017(4) 0.013(4)
C117 0.054(9) 0.093(5) 0.058(7) -0.026(5) -0.009(7) 0.015(5)

loop_
_atom_type_symbol
_atom_type_description
_atom_type_scat_dispersion_real
_atom_type_scat_dispersion_imag
_atom_type_scat_source
C C 0.0033 0.0016 'International Tables Vol C Tables 4.2.6.8 and 6.1.1.4'
H H 0.0000 0.0000 'International Tables Vol C Tables 4.2.6.8 and 6.1.1.4'
Cl Cl 0.1484 0.1585 'International Tables Vol C Tables 4.2.6.8 and 6.1.1.4'
N N 0.0061 0.0033 'International Tables Vol C Tables 4.2.6.8 and 6.1.1.4'
Ni Ni 0.3393 1.1124 'International Tables Vol C Tables 4.2.6.8 and 6.1.1.4'

loop_
_geom_angle_atom_site_label_1
_geom_angle_atom_site_label_2
_geom_angle_atom_site_label_3
_geom_angle
N3 Ni1 Cl1 89.31(8)
C1 Ni1 Cl1 89.13(9)
C1 Ni1 N3 177.92(12)
C1 Ni1 C95 96.93(12)
C95 Ni1 Cl1 168.51(9)
C95 Ni1 N3 84.85(11)
N6 Ni2 Cl2 89.92(8)
C29 Ni2 Cl2 167.73(10)
C29 Ni2 N6 84.23(12)
C33 Ni2 Cl2 88.67(10)
C33 Ni2 N6 178.01(13)
C33 Ni2 C29 97.42(13)
N9 Ni3 Cl3 89.35(8)
C63 Ni3 Cl3 168.37(10)
C63 Ni3 N9 84.23(12)
C65 Ni3 Cl3 91.09(10)
C65 Ni3 N9 178.98(13)
C65 Ni3 C63 95.49(13)
C1 N1 C2 112.1(2)
C1 N1 C4 125.7(2)
C2 N1 C4 121.6(2)
C1 N2 C3 111.2(3)
C1 N2 C16 128.8(2)
C3 N2 C16 119.7(2)
C28 N3 Ni1 122.4(2)
C32 N3 Ni1 119.0(2)
C32 N3 C28 118.5(3)
C33 N4 C34 111.9(3)
C33 N4 C36 125.7(3)
C34 N4 C36 121.8(3)
C33 N5 C35 110.9(3)
C33 N5 C48 128.9(3)
C35 N5 C48 119.9(3)
C60 N6 Ni2 119.6(2)
C60 N6 C64 117.8(3)
C64 N6 Ni2 122.4(2)
C65 N7 C66 111.8(3)
C65 N7 C68 125.3(3)
C66 N7 C68 122.4(3)
C65 N8 C67 111.4(3)
C65 N8 C80 128.9(3)
C67 N8 C80 119.3(3)
C92 N9 Ni3 120.0(2)
C92 N9 C96 118.3(3)
C96 N9 Ni3 121.6(2)
N1 C1 Ni1 128.2(2)
N1 C1 N2 103.0(2)
N2 C1 Ni1 127.6(2)
C3 C2 N1 106.1(3)
C2 C3 N2 107.5(3)
C5 C4 N1 117.9(3)
C12 C4 N1 118.7(3)
C12 C4 C5 123.4(3)
C4 C5 C6 122.2(3)
C9 C5 C4 117.4(3)
C9 C5 C6 120.4(3)
C5 C6 C8 109.8(3)
C7 C6 C5 113.3(3)
C7 C6 C8 110.3(3)
C10 C9 C5 120.7(3)
C11 C10 C9 120.4(3)
C10 C11 C12 121.4(3)
C4 C12 C11 116.6(3)
C4 C12 C13 121.8(3)
C11 C12 C13 121.5(3)
C12 C13 C14 112.2(3)
C12 C13 C15 110.1(3)
C15 C13 C14 111.0(3)
C17 C16 N2 119.2(3)
C17 C16 C24 122.5(3)
C24 C16 N2 117.8(3)
C16 C17 C18 123.4(3)
C16 C17 C21 117.3(3)
C21 C17 C18 119.4(3)
C17 C18 C19 110.7(3)
C17 C18 C20 110.7(3)
C19 C18 C20 110.5(3)
C22 C21 C17 121.1(3)
C23 C22 C21 120.7(3)
C22 C23 C24 120.9(3)
C16 C24 C25 121.7(3)
C23 C24 C16 117.5(3)
C23 C24 C25 120.7(3)
C24 C25 C26 113.1(3)
C24 C25 C27 110.1(3)
C26 C25 C27 109.5(3)
N3 C28 C29 124.7(3)
C28 C29 Ni2 124.7(2)
C30 C29 Ni2 118.9(2)
C30 C29 C28 114.9(3)
C31 C30 C29 121.1(3)
C32 C31 C30 119.2(3)
N3 C32 C31 121.4(3)
N4 C33 Ni2 127.1(2)
N4 C33 N5 103.2(3)
N5 C33 Ni2 128.4(2)
C35 C34 N4 106.4(3)
C34 C35 N5 107.6(3)
C37 C36 N4 118.5(3)
C44 C36 N4 117.6(3)
C44 C36 C37 123.9(4)
C36 C37 C38 121.9(3)
C41 C37 C36 116.3(4)
C41 C37 C38 121.6(4)
C37 C38 C39 113.7(4)
C37 C38 C40 109.4(4)
C39 C38 C40 110.6(3)
C42 C41 C37 121.1(4)
C41 C42 C43 121.0(4)
C42 C43 C44 121.0(4)
C36 C44 C45 121.8(3)
C43 C44 C36 116.7(4)
C43 C44 C45 121.5(4)
C44 C45 C46 113.1(3)
C44 C45 C47 110.5(3)
C46 C45 C47 109.4(3)
C49 C48 N5 118.7(3)
C49 C48 C56 122.3(3)
C56 C48 N5 118.6(3)
C48 C49 C50 123.3(3)
C53 C49 C48 117.1(3)
C53 C49 C50 119.6(3)
C49 C50 C51 110.5(3)
C49 C50 C52 111.0(3)
C51 C50 C52 110.9(4)
C54 C53 C49 121.5(4)
C53 C54 C55 120.4(4)
C54 C55 C56 120.7(3)
C48 C56 C57 120.9(3)
C55 C56 C48 117.9(3)
C55 C56 C57 121.1(3)
C56 C57 C58 113.1(3)
C56 C57 C59 110.9(3)
C58 C57 C59 108.4(3)
N6 C60 C61 122.1(3)
C62 C61 C60 119.2(3)
C61 C62 C63 120.8(3)
C62 C63 Ni3 118.5(2)
C64 C63 Ni3 125.0(2)
C64 C63 C62 115.3(3)
N6 C64 C63 124.8(3)
N7 C65 Ni3 127.6(2)
N7 C65 N8 102.9(3)
N8 C65 Ni3 128.6(2)
C67 C66 N7 106.9(3)
C66 C67 N8 107.1(3)
C69 C68 N7 118.3(3)
C69 C68 C76 124.3(3)
C76 C68 N7 117.4(3)
C68 C69 C70 121.3(3)
C68 C69 C73 116.4(4)
C73 C69 C70 122.1(4)
C69 C70 C72 109.3(4)
C71 C70 C69 113.5(4)
C71 C70 C72 111.8(5)
C74 C73 C69 120.6(4)
C75 C74 C73 121.1(4)
C74 C75 C76 121.4(4)
C68 C76 C77 123.3(3)
C75 C76 C68 116.0(4)
C75 C76 C77 120.6(4)
C76 C77 C78 114.3(4)
C76 C77 C79 109.5(4)
C78 C77 C79 110.0(4)
C81 C80 N8 119.1(3)
C81 C80 C88 122.8(3)
C88 C80 N8 117.5(3)
C80 C81 C82 122.5(3)
C85 C81 C80 117.2(3)
C85 C81 C82 120.3(3)
C81 C82 C83 111.0(3)
C81 C82 C84 111.0(3)
C83 C82 C84 110.1(3)
C86 C85 C81 121.4(3)
C85 C86 C87 120.0(3)
C86 C87 C88 121.0(3)
C80 C88 C89 121.7(3)
C87 C88 C80 117.5(3)
C87 C88 C89 120.8(3)
C88 C89 C90 112.4(3)
C88 C89 C91 110.3(3)
C90 C89 C91 109.4(3)
N9 C92 C93 121.9(3)
C92 C93 C94 119.0(3)
C93 C94 C95 120.9(3)
C94 C95 Ni1 119.8(2)
C94 C95 C96 115.3(3)
C96 C95 Ni1 123.8(2)
N9 C96 C95 124.4(3)
C99 C98 C97 120.3(5)
C99 C98 C103 116.7(5)
C103 C98 C97 123.0(5)
C98 C99 C100 121.3(4)
C101 C100 C99 120.6(4)
C102 C101 C100 120.1(5)
C101 C102 C103 119.1(5)
C102 C103 C98 122.2(5)
C106 C105 C104 118.8(9)
C110 C105 C104 120.5(9)
C110 C105 C106 120.7(9)
C107 C106 C105 117.4(11)
C106 C107 C108 122.2(11)
C107 C108 C109 122.9(11)
C108 C109 C110 114.8(10)
C105 C110 C109 122.0(10)
C113 C112 C111 121.0(9)
C117 C112 C111 122.1(10)
C117 C112 C113 116.9(9)
C114 C113 C112 123.0(11)
C113 C114 C115 119.3(12)
C116 C115 C114 119.9(12)
C115 C116 C117 119.3(11)
C112 C117 C116 121.6(11)

loop_
_geom_bond_atom_site_label_1
_geom_bond_atom_site_label_2
_geom_bond_distance
Ni1 Cl1 2.2269(9)
Ni1 N3 1.944(2)
Ni1 C1 1.898(3)
Ni1 C95 1.905(3)
Ni2 Cl2 2.2402(9)
Ni2 N6 1.935(3)
Ni2 C29 1.907(3)
Ni2 C33 1.896(3)
Ni3 Cl3 2.2425(9)
Ni3 N9 1.930(3)
Ni3 C63 1.901(3)
Ni3 C65 1.886(3)
N1 C1 1.361(4)
N1 C2 1.390(4)
N1 C4 1.443(4)
N2 C1 1.369(4)
N2 C3 1.385(4)
N2 C16 1.448(4)
N3 C28 1.343(4)
N3 C32 1.336(4)
N4 C33 1.362(4)
N4 C34 1.389(4)
N4 C36 1.444(4)
N5 C33 1.365(4)
N5 C35 1.392(4)
N5 C48 1.444(4)
N6 C60 1.336(4)
N6 C64 1.349(4)
N7 C65 1.367(4)
N7 C66 1.381(4)
N7 C68 1.443(4)
N8 C65 1.367(4)
N8 C67 1.387(4)
N8 C80 1.449(4)
N9 C92 1.341(4)
N9 C96 1.346(4)
C2 C3 1.335(4)
C4 C5 1.397(4)
C4 C12 1.397(4)
C5 C6 1.527(4)
C5 C9 1.390(4)
C6 C7 1.514(5)
C6 C8 1.536(4)
C9 C10 1.386(5)
C10 C11 1.375(5)
C11 C12 1.397(4)
C12 C13 1.514(4)
C13 C14 1.522(5)
C13 C15 1.521(5)
C16 C17 1.397(4)
C16 C24 1.409(4)
C17 C18 1.521(5)
C17 C21 1.397(5)
C18 C19 1.531(5)
C18 C20 1.532(4)
C21 C22 1.379(5)
C22 C23 1.376(5)
C23 C24 1.392(5)
C24 C25 1.517(4)
C25 C26 1.528(5)
C25 C27 1.536(5)
C28 C29 1.400(4)
C29 C30 1.392(4)
C30 C31 1.385(5)
C31 C32 1.384(4)
C34 C35 1.325(5)
C36 C37 1.405(5)
C36 C44 1.393(5)
C37 C38 1.504(6)
C37 C41 1.395(6)
C38 C39 1.522(5)
C38 C40 1.532(5)
C41 C42 1.368(7)
C42 C43 1.385(7)
C43 C44 1.387(5)
C44 C45 1.527(6)
C45 C46 1.529(6)
C45 C47 1.531(5)
C48 C49 1.400(5)
C48 C56 1.402(5)
C49 C50 1.523(5)
C49 C53 1.387(5)
C50 C51 1.523(6)
C50 C52 1.539(5)
C53 C54 1.376(5)
C54 C55 1.378(6)
C55 C56 1.387(5)
C56 C57 1.522(5)
C57 C58 1.530(5)
C57 C59 1.536(6)
C60 C61 1.383(5)
C61 C62 1.377(4)
C62 C63 1.398(4)
C63 C64 1.394(4)
C66 C67 1.330(5)
C68 C69 1.395(5)
C68 C76 1.402(5)
C69 C70 1.511(6)
C69 C73 1.401(5)
C70 C71 1.501(7)
C70 C72 1.526(6)
C73 C74 1.381(6)
C74 C75 1.369(6)
C75 C76 1.395(5)
C76 C77 1.505(6)
C77 C78 1.513(6)
C77 C79 1.535(6)
C80 C81 1.396(4)
C80 C88 1.398(5)
C81 C82 1.516(5)
C81 C85 1.392(5)
C82 C83 1.526(5)
C82 C84 1.532(5)
C85 C86 1.381(5)
C86 C87 1.383(5)
C87 C88 1.392(5)
C88 C89 1.516(5)
C89 C90 1.528(6)
C89 C91 1.536(5)
C92 C93 1.380(4)
C93 C94 1.385(4)
C94 C95 1.396(4)
C95 C96 1.400(4)
C97 C98 1.500(7)
C98 C99 1.368(6)
C98 C103 1.391(8)
C99 C100 1.382(6)
C100 C101 1.366(6)
C101 C102 1.351(7)
C102 C103 1.390(8)
C104 C105 1.477(12)
C105 C106 1.377(11)
C105 C110 1.357(11)
C106 C107 1.350(12)
C107 C108 1.352(12)
C108 C109 1.360(12)
C109 C110 1.413(11)
C111 C112 1.473(14)
C112 C113 1.388(11)
C112 C117 1.371(11)
C113 C114 1.366(11)
C114 C115 1.384(13)
C115 C116 1.376(13)
C116 C117 1.409(12)

loop_
_geom_torsion_atom_site_label_1
_geom_torsion_atom_site_label_2
_geom_torsion_atom_site_label_3
_geom_torsion_atom_site_label_4
_geom_torsion
Ni1 N3 C28 C29 -176.8(2)
Ni1 N3 C32 C31 175.4(2)
Ni1 C95 C96 N9 169.4(2)
Ni2 N6 C60 C61 174.8(2)
Ni2 N6 C64 C63 -176.0(2)
Ni2 C29 C30 C31 -169.1(2)
Ni3 N9 C92 C93 174.0(2)
Ni3 N9 C96 C95 -175.8(2)
Ni3 C63 C64 N6 168.2(2)
Cl1 Ni1 C1 N1 -101.0(3)
Cl1 Ni1 C1 N2 64.5(3)
Cl2 Ni2 C33 N4 -97.4(3)
Cl2 Ni2 C33 N5 67.1(3)
Cl3 Ni3 C65 N7 -98.6(3)
Cl3 Ni3 C65 N8 68.6(3)
N1 C2 C3 N2 -0.3(4)
N1 C4 C5 C6 0.1(4)
N1 C4 C5 C9 -179.3(3)
N1 C4 C12 C11 178.8(3)
N1 C4 C12 C13 2.0(4)
N2 C16 C17 C18 7.7(4)
N2 C16 C17 C21 -170.8(3)
N2 C16 C24 C23 172.4(3)
N2 C16 C24 C25 -4.3(4)
N3 C28 C29 Ni2 167.5(2)
N3 C28 C29 C30 1.8(5)
N4 C34 C35 N5 -0.3(4)
N4 C36 C37 C38 4.3(5)
N4 C36 C37 C41 179.9(3)
N4 C36 C44 C43 -179.6(3)
N4 C36 C44 C45 -2.2(5)
N5 C48 C49 C50 9.8(5)
N5 C48 C49 C53 -170.0(3)
N5 C48 C56 C55 172.4(3)
N5 C48 C56 C57 -4.2(5)
N6 C60 C61 C62 1.1(5)
N7 C66 C67 N8 0.0(5)
N7 C68 C69 C70 7.4(5)
N7 C68 C69 C73 -177.7(3)
N7 C68 C76 C75 178.5(3)
N7 C68 C76 C77 -4.6(5)
N8 C80 C81 C82 8.4(5)
N8 C80 C81 C85 -170.8(3)
N8 C80 C88 C87 172.0(3)
N8 C80 C88 C89 -5.4(5)
N9 C92 C93 C94 2.0(5)
C1 N1 C2 C3 1.9(4)
C1 N1 C4 C5 -94.8(4)
C1 N1 C4 C12 88.0(4)
C1 N2 C3 C2 -1.4(4)
C1 N2 C16 C17 -116.7(3)
C1 N2 C16 C24 70.9(4)
C2 N1 C1 Ni1 165.7(2)
C2 N1 C1 N2 -2.6(3)
C2 N1 C4 C5 75.9(4)
C2 N1 C4 C12 -101.3(3)
C3 N2 C1 Ni1 -166.0(2)
C3 N2 C1 N1 2.4(3)
C3 N2 C16 C17 69.4(4)
C3 N2 C16 C24 -102.9(3)
C4 N1 C1 Ni1 -22.9(4)
C4 N1 C1 N2 168.8(3)
C4 N1 C2 C3 -170.0(3)
C4 C5 C6 C7 134.0(3)
C4 C5 C6 C8 -102.2(3)
C4 C5 C9 C10 0.9(4)
C4 C12 C13 C14 -141.1(3)
C4 C12 C13 C15 94.8(4)
C5 C4 C12 C11 1.8(4)
C5 C4 C12 C13 -175.1(3)
C5 C9 C10 C11 0.9(5)
C6 C5 C9 C10 -178.5(3)
C9 C5 C6 C7 -46.6(4)
C9 C5 C6 C8 77.1(4)
C9 C10 C11 C12 -1.4(5)
C10 C11 C12 C4 0.1(4)
C10 C11 C12 C13 177.0(3)
C11 C12 C13 C14 42.2(4)
C11 C12 C13 C15 -81.9(4)
C12 C4 C5 C6 177.1(3)
C12 C4 C5 C9 -2.3(4)
C16 N2 C1 Ni1 19.7(4)
C16 N2 C1 N1 -171.9(3)
C16 N2 C3 C2 173.5(3)
C16 C17 C18 C19 126.2(3)
C16 C17 C18 C20 -111.0(3)
C16 C17 C21 C22 -1.3(5)
C16 C24 C25 C26 -153.4(3)
C16 C24 C25 C27 83.7(4)
C17 C16 C24 C23 0.3(5)
C17 C16 C24 C25 -176.3(3)
C17 C21 C22 C23 0.0(5)
C18 C17 C21 C22 -179.8(3)
C21 C17 C18 C19 -55.3(4)
C21 C17 C18 C20 67.5(4)
C21 C22 C23 C24 1.6(5)
C22 C23 C24 C16 -1.7(5)
C22 C23 C24 C25 175.0(3)
C23 C24 C25 C26 30.1(4)
C23 C24 C25 C27 -92.8(4)
C24 C16 C17 C18 179.6(3)
C24 C16 C17 C21 1.1(5)
C28 N3 C32 C31 -1.9(5)
C28 C29 C30 C31 -2.5(4)
C29 Ni2 C33 N4 71.9(3)
C29 Ni2 C33 N5 -123.6(3)
C29 C30 C31 C32 1.2(5)
C30 C31 C32 N3 1.1(5)
C32 N3 C28 C29 0.4(5)
C33 N4 C34 C35 1.4(4)
C33 N4 C36 C37 90.6(4)
C33 N4 C36 C44 -91.3(4)
C33 N5 C35 C34 -0.9(4)
C33 N5 C48 C49 -117.4(4)
C33 N5 C48 C56 70.2(5)
C34 N4 C33 Ni2 165.6(2)
C34 N4 C33 N5 -1.9(4)
C34 N4 C36 C37 -99.5(4)
C34 N4 C36 C44 78.6(4)
C35 N5 C33 Ni2 -165.6(2)
C35 N5 C33 N4 1.7(4)
C35 N5 C48 C49 69.8(4)
C35 N5 C48 C56 -102.5(4)
C36 N4 C33 Ni2 -23.6(5)
C36 N4 C33 N5 168.9(3)
C36 N4 C34 C35 -169.8(3)
C36 C37 C38 C39 -135.7(4)
C36 C37 C38 C40 100.2(4)
C36 C37 C41 C42 -0.4(5)
C36 C44 C45 C46 141.1(4)
C36 C44 C45 C47 -95.8(4)
C37 C36 C44 C43 -1.7(5)
C37 C36 C44 C45 175.8(3)
C37 C41 C42 C43 -1.3(6)
C38 C37 C41 C42 175.2(4)
C41 C37 C38 C39 49.0(5)
C41 C37 C38 C40 -75.1(4)
C41 C42 C43 C44 1.6(6)
C42 C43 C44 C36 -0.1(5)
C42 C43 C44 C45 -177.5(4)
C43 C44 C45 C46 -41.6(5)
C43 C44 C45 C47 81.5(4)
C44 C36 C37 C38 -173.6(3)
C44 C36 C37 C41 1.9(5)
C48 N5 C33 Ni2 21.1(5)
C48 N5 C33 N4 -171.6(3)
C48 N5 C35 C34 173.1(3)
C48 C49 C50 C51 126.7(4)
C48 C49 C50 C52 -109.9(4)
C48 C49 C53 C54 -3.0(6)
C48 C56 C57 C58 -154.1(3)
C48 C56 C57 C59 83.8(4)
C49 C48 C56 C55 0.3(6)
C49 C48 C56 C57 -176.3(3)
C49 C53 C54 C55 1.6(6)
C50 C49 C53 C54 177.2(4)
C53 C49 C50 C51 -53.5(5)
C53 C49 C50 C52 69.9(5)
C53 C54 C55 C56 1.0(6)
C54 C55 C56 C48 -1.8(6)
C54 C55 C56 C57 174.7(4)
C55 C56 C57 C58 29.4(5)
C55 C56 C57 C59 -92.6(4)
C56 C48 C49 C50 -178.1(4)
C56 C48 C49 C53 2.1(5)
C60 N6 C64 C63 0.1(5)
C60 C61 C62 C63 0.5(5)
C61 C62 C63 Ni3 -169.4(2)
C61 C62 C63 C64 -1.6(5)
C62 C63 C64 N6 1.4(5)
C63 Ni3 C65 N7 71.8(3)
C63 Ni3 C65 N8 -121.0(3)
C64 N6 C60 C61 -1.4(5)
C65 N7 C66 C67 0.6(5)
C65 N7 C68 C69 86.3(4)
C65 N7 C68 C76 -95.9(4)
C65 N8 C67 C66 -0.6(4)
C65 N8 C80 C81 -111.2(4)
C65 N8 C80 C88 77.6(4)
C66 N7 C65 Ni3 168.8(3)
C66 N7 C65 N8 -1.0(4)
C66 N7 C68 C69 -102.7(4)
C66 N7 C68 C76 75.1(4)
C67 N8 C65 Ni3 -168.7(3)
C67 N8 C65 N7 0.9(4)
C67 N8 C80 C81 76.5(4)
C67 N8 C80 C88 -94.6(4)
C68 N7 C65 Ni3 -19.4(5)
C68 N7 C65 N8 170.8(3)
C68 N7 C66 C67 -171.4(3)
C68 C69 C70 C71 -150.5(5)
C68 C69 C70 C72 83.9(5)
C68 C69 C73 C74 -1.8(6)
C68 C76 C77 C78 131.5(4)
C68 C76 C77 C79 -104.6(4)
C69 C68 C76 C75 -3.8(5)
C69 C68 C76 C77 173.0(3)
C69 C73 C74 C75 -1.6(7)
C70 C69 C73 C74 173.0(4)
C73 C69 C70 C71 34.9(6)
C73 C69 C70 C72 -90.7(5)
C73 C74 C75 C76 2.5(7)
C74 C75 C76 C68 0.1(6)
C74 C75 C76 C77 -176.8(4)
C75 C76 C77 C78 -51.8(5)
C75 C76 C77 C79 72.1(5)
C76 C68 C69 C70 -170.2(4)
C76 C68 C69 C73 4.6(6)
C80 N8 C65 Ni3 18.5(5)
C80 N8 C65 N7 -171.8(3)
C80 N8 C67 C66 172.9(3)
C80 C81 C82 C83 131.4(3)
C80 C81 C82 C84 -105.7(4)
C80 C81 C85 C86 -0.7(5)
C80 C88 C89 C90 -148.4(3)
C80 C88 C89 C91 89.1(4)
C81 C80 C88 C87 1.2(5)
C81 C80 C88 C89 -176.2(3)
C81 C85 C86 C87 0.5(5)
C82 C81 C85 C86 -179.9(3)
C85 C81 C82 C83 -49.4(4)
C85 C81 C82 C84 73.4(4)
C85 C86 C87 C88 0.7(5)
C86 C87 C88 C80 -1.4(5)
C86 C87 C88 C89 175.9(3)
C87 C88 C89 C90 34.3(5)
C87 C88 C89 C91 -88.1(4)
C88 C80 C81 C82 179.0(3)
C88 C80 C81 C85 -0.1(5)
C92 N9 C96 C95 0.1(4)
C92 C93 C94 C95 0.0(4)
C93 C94 C95 Ni1 -169.9(2)
C93 C94 C95 C96 -1.7(4)
C94 C95 C96 N9 1.7(4)
C95 Ni1 C1 N1 69.2(3)
C95 Ni1 C1 N2 -125.2(3)
C96 N9 C92 C93 -2.0(4)
C97 C98 C99 C100 -179.7(5)
C97 C98 C103 C102 -178.9(6)
C98 C99 C100 C101 -1.6(6)
C99 C98 C103 C102 -2.1(10)
C99 C100 C101 C102 -2.0(7)
C100 C101 C102 C103 3.3(9)
C101 C102 C103 C98 -1.2(11)
C103 C98 C99 C100 3.5(7)
C104 C105 C106 C107 -178.6(12)
C104 C105 C110 C109 178.8(12)
C105 C106 C107 C108 -2(2)
C106 C105 C110 C109 -3(3)
C106 C107 C108 C109 1(2)
C107 C108 C109 C110 0(2)
C108 C109 C110 C105 2(2)
C110 C105 C106 C107 3(3)
C111 C112 C113 C114 178.0(14)
C111 C112 C117 C116 -178.6(15)
C112 C113 C114 C115 3(2)
C113 C112 C117 C116 4(3)
C113 C114 C115 C116 -1(2)
C114 C115 C116 C117 1(2)
C115 C116 C117 C112 -2(3)
C117 C112 C113 C114 -4(3)
